data_7102371
loop_
_publ_author_name
'McManus, Gregory J'
'Wang, Zhenqiang'
'Beauchamp, Derek A'
'Zaworotko, Michael J'

_publ_section_title
;
 A novel metal-organic ternary topology constructed from triangular,
 square and tetrahedral molecular building blocks.
;
_journal_issue 48
_journal_name_full 'Chemical communications (Cambridge, England)'
_journal_page_first 5212
_journal_page_last 5213
_journal_paper_doi 10.1039/b712905j
_journal_year 2007
_chemical_formula_sum 'C14 H12 Cu N2 O4'
_chemical_formula_weight 335.80
_chemical_name_systematic
;
?
;
_space_group_IT_number 14
_symmetry_cell_setting monoclinic
_symmetry_space_group_name_Hall '-P 2yn'
_symmetry_space_group_name_H-M 'P 1 21/n 1'
_atom_sites_solution_hydrogens geom
_atom_sites_solution_primary direct
_atom_sites_solution_secondary difmap
_audit_creation_method SHELXL-97
_cell_angle_alpha 90.00
_cell_angle_beta 108.106(2)
_cell_angle_gamma 90.00
_cell_formula_units_Z 4
_cell_length_a 12.7210(18)
_cell_length_b 7.7387(11)
_cell_length_c 14.005(2)
_cell_measurement_temperature 298(2)
_cell_volume 1310.4(3)
_computing_cell_refinement 'Bruker SMART'
_computing_data_collection 'Bruker SMART'
_computing_data_reduction 'Bruker SAINT'
_computing_molecular_graphics 'Bruker SHELXTL'
_computing_publication_material 'Bruker SHELXTL'
_computing_structure_refinement 'SHELXL-97 (Sheldrick, 1997)'
_computing_structure_solution 'SHELXS-97 (Sheldrick, 1990)'
_diffrn_ambient_temperature 298(2)
_diffrn_measured_fraction_theta_full 0.990
_diffrn_measured_fraction_theta_max 0.990
_diffrn_measurement_device_type 'CCD area detector'
_diffrn_measurement_method 'phi and omega scans'
_diffrn_radiation_monochromator graphite
_diffrn_radiation_source 'fine-focus sealed tube'
_diffrn_radiation_type MoK\a
_diffrn_radiation_wavelength 0.71073
_diffrn_reflns_av_R_equivalents 0.0465
_diffrn_reflns_av_sigmaI/netI 0.0663
_diffrn_reflns_limit_h_max 15
_diffrn_reflns_limit_h_min -13
_diffrn_reflns_limit_k_max 9
_diffrn_reflns_limit_k_min -9
_diffrn_reflns_limit_l_max 16
_diffrn_reflns_limit_l_min -16
_diffrn_reflns_number 6452
_diffrn_reflns_theta_full 25.14
_diffrn_reflns_theta_max 25.14
_diffrn_reflns_theta_min 2.60
_exptl_absorpt_coefficient_mu 1.684
_exptl_absorpt_correction_T_max 1.000
_exptl_absorpt_correction_T_min 0.683
_exptl_absorpt_correction_type multi-scan
_exptl_absorpt_process_details 'Saint, 1995, Bruker Axs'
_exptl_crystal_colour yellow
_exptl_crystal_density_diffrn 1.702
_exptl_crystal_density_meas ?
_exptl_crystal_density_method .
_exptl_crystal_description block
_exptl_crystal_F_000 684
_exptl_crystal_size_max 0.10
_exptl_crystal_size_mid 0.08
_exptl_crystal_size_min 0.05
_refine_diff_density_max 0.493
_refine_diff_density_min -0.351
_refine_diff_density_rms 0.091
_refine_ls_extinction_method none
_refine_ls_goodness_of_fit_ref 1.041
_refine_ls_hydrogen_treatment constr
_refine_ls_matrix_type full
_refine_ls_number_parameters 191
_refine_ls_number_reflns 2316
_refine_ls_number_restraints 0
_refine_ls_restrained_S_all 1.041
_refine_ls_R_factor_all 0.0641
_refine_ls_R_factor_gt 0.0447
_refine_ls_shift/su_max 0.000
_refine_ls_shift/su_mean 0.000
_refine_ls_structure_factor_coef Fsqd
_refine_ls_weighting_details 'calc w=1/[\s^2^(Fo^2^)+(0.0498P)^2^+0.8462P] where P=(Fo^2^+2Fc^2^)/3'
_refine_ls_weighting_scheme calc
_refine_ls_wR_factor_gt 0.1049
_refine_ls_wR_factor_ref 0.1139
_reflns_number_gt 1776
_reflns_number_total 2316
_reflns_threshold_expression >2sigma(I)
_cod_data_source_file b712905j.txt
_cod_data_source_block 2
_cod_depositor_comments
;
The following automatic conversions were performed:
'_symmetry_cell_setting' value 'Monoclinic' changed to 'monoclinic'
according to '/home/saulius/struct/CIF-dictionaries/cif_core.dic'
dictionary named 'cif_core.dic' version 2.4.1 from 2010-06-29.

Automatic conversion script
Id: cif_fix_enum 1527 2010-12-29 10:47:43Z saulius 
;
_cod_original_sg_symbol_H-M P2(1)/n
_cod_database_code 7102371

loop_
_symmetry_equiv_pos_as_xyz
'x, y, z'
'-x+1/2, y+1/2, -z+1/2'
'-x, -y, -z'
'x-1/2, -y-1/2, z-1/2'

loop_
_atom_site_label
_atom_site_type_symbol
_atom_site_fract_x
_atom_site_fract_y
_atom_site_fract_z
_atom_site_U_iso_or_equiv
_atom_site_adp_type
_atom_site_occupancy
_atom_site_symmetry_multiplicity
_atom_site_calc_flag
_atom_site_refinement_flags
O13 O -0.1401(2) 0.2768(3) 0.7015(2) 0.0290(7) Uani 1 1 d .
O14 O 0.0205(2) 0.1685(3) 0.7787(2) 0.0357(8) Uani 1 1 d .
C19 C -0.0458(3) 0.2942(5) 0.7650(3) 0.0223(9) Uani 1 1 d .
O12 O 0.2672(2) 0.5118(3) 1.0680(2) 0.0307(7) Uani 1 1 d .
C18 C 0.2006(3) 0.6401(5) 1.0516(3) 0.0228(9) Uani 1 1 d .
Cu1 Cu -0.10334(4) 1.02491(6) 0.67992(4) 0.0269(2) Uani 1 1 d .
N11 N -0.1348(3) 0.8981(4) 0.8095(2) 0.0231(8) Uani 1 1 d .
H11A H -0.1250 0.9755 0.8595 0.028 Uiso 1 1 calc R
H11B H -0.2055 0.8623 0.7915 0.028 Uiso 1 1 calc R
O11 O 0.2116(2) 0.7690(4) 1.1055(2) 0.0356(8) Uani 1 1 d .
C11 C -0.0156(3) 0.4582(5) 0.8216(3) 0.0206(9) Uani 1 1 d .
C12 C 0.0794(3) 0.4733(5) 0.9043(3) 0.0228(9) Uani 1 1 d .
H12 H 0.1279 0.3804 0.9231 0.027 Uiso 1 1 calc R
C13 C 0.1018(3) 0.6261(5) 0.9586(3) 0.0193(9) Uani 1 1 d .
C14 C 0.0297(3) 0.7655(5) 0.9284(3) 0.0215(9) Uani 1 1 d .
H14 H 0.0447 0.8681 0.9647 0.026 Uiso 1 1 calc R
C15 C -0.0636(3) 0.7539(5) 0.8453(3) 0.0197(9) Uani 1 1 d .
C16 C -0.0867(3) 0.5989(5) 0.7925(3) 0.0209(9) Uani 1 1 d .
H16 H -0.1501 0.5892 0.7374 0.025 Uiso 1 1 calc R
N21 N -0.0005(3) 0.8744(4) 0.6337(3) 0.0290(8) Uani 1 1 d .
C21 C 0.1012(4) 0.8416(6) 0.6947(3) 0.0409(12) Uani 1 1 d .
H21 H 0.1221 0.8865 0.7595 0.049 Uiso 1 1 calc R
C22 C 0.1763(4) 0.7440(7) 0.6656(4) 0.0475(14) Uani 1 1 d .
H22 H 0.2462 0.7240 0.7107 0.057 Uiso 1 1 calc R
C23 C 0.1486(4) 0.6748(6) 0.5691(4) 0.0365(11) Uani 1 1 d .
C24 C 0.0424(4) 0.7117(6) 0.5077(3) 0.0365(11) Uani 1 1 d .
H24 H 0.0188 0.6687 0.4425 0.044 Uiso 1 1 calc R
C25 C -0.0281(4) 0.8100(6) 0.5411(3) 0.0336(11) Uani 1 1 d .
H25 H -0.0983 0.8329 0.4974 0.040 Uiso 1 1 calc R
C26 C 0.2269(4) 0.5667(7) 0.5344(4) 0.0522(14) Uani 1 1 d .
H26A H 0.2036 0.4482 0.5297 0.078 Uiso 1 1 calc R
H26B H 0.2999 0.5764 0.5815 0.078 Uiso 1 1 calc R
H26C H 0.2276 0.6062 0.4696 0.078 Uiso 1 1 calc R

loop_
_atom_site_aniso_label
_atom_site_aniso_U_11
_atom_site_aniso_U_22
_atom_site_aniso_U_33
_atom_site_aniso_U_23
_atom_site_aniso_U_13
_atom_site_aniso_U_12
O13 0.0245(17) 0.0226(15) 0.0325(16) -0.0071(12) -0.0016(14) 0.0043(12)
O14 0.0264(17) 0.0246(16) 0.0427(18) -0.0099(13) -0.0089(15) 0.0088(13)
C19 0.019(2) 0.020(2) 0.022(2) -0.0004(17) -0.0022(18) -0.0054(16)
O12 0.0232(16) 0.0269(16) 0.0317(16) 0.0044(13) -0.0063(13) 0.0045(12)
C18 0.021(2) 0.024(2) 0.020(2) 0.0067(17) 0.0026(18) -0.0044(17)
Cu1 0.0226(3) 0.0224(3) 0.0279(3) -0.0059(2) -0.0037(2) 0.0010(2)
N11 0.0190(18) 0.0188(17) 0.0246(18) -0.0020(14) -0.0031(15) 0.0017(14)
O11 0.0342(19) 0.0305(17) 0.0288(16) -0.0063(14) -0.0094(14) -0.0026(14)
C11 0.021(2) 0.0166(19) 0.022(2) -0.0022(16) 0.0046(18) -0.0005(16)
C12 0.018(2) 0.019(2) 0.027(2) 0.0021(17) 0.0013(18) 0.0010(16)
C13 0.018(2) 0.019(2) 0.018(2) 0.0009(16) 0.0009(17) -0.0028(16)
C14 0.023(2) 0.018(2) 0.018(2) -0.0024(16) -0.0005(18) -0.0035(16)
C15 0.018(2) 0.021(2) 0.018(2) 0.0021(16) 0.0025(17) 0.0004(16)
C16 0.015(2) 0.025(2) 0.0167(19) -0.0008(17) -0.0041(17) -0.0002(16)
N21 0.026(2) 0.0277(19) 0.032(2) -0.0038(16) 0.0063(17) 0.0013(15)
C21 0.033(3) 0.050(3) 0.031(3) -0.010(2) -0.002(2) 0.006(2)
C22 0.036(3) 0.060(3) 0.038(3) -0.005(2) -0.002(2) 0.013(2)
C23 0.033(3) 0.032(3) 0.045(3) 0.000(2) 0.013(2) 0.002(2)
C24 0.038(3) 0.039(3) 0.032(2) -0.008(2) 0.010(2) 0.000(2)
C25 0.029(3) 0.036(3) 0.032(2) -0.005(2) 0.005(2) -0.0017(19)
C26 0.040(3) 0.054(3) 0.057(3) -0.016(3) 0.008(3) 0.010(2)

loop_
_atom_type_symbol
_atom_type_description
_atom_type_scat_dispersion_real
_atom_type_scat_dispersion_imag
_atom_type_scat_source
C C 0.0033 0.0016 'International Tables Vol C Tables 4.2.6.8 and 6.1.1.4'
H H 0.0000 0.0000 'International Tables Vol C Tables 4.2.6.8 and 6.1.1.4'
N N 0.0061 0.0033 'International Tables Vol C Tables 4.2.6.8 and 6.1.1.4'
O O 0.0106 0.0060 'International Tables Vol C Tables 4.2.6.8 and 6.1.1.4'
Cu Cu 0.3201 1.2651 'International Tables Vol C Tables 4.2.6.8 and 6.1.1.4'

loop_
_geom_angle_atom_site_label_1
_geom_angle_atom_site_label_2
_geom_angle_atom_site_label_3
_geom_angle
_geom_angle_site_symmetry_1
_geom_angle_site_symmetry_3
C19 O13 Cu1 89.7(2) . 1_545
C19 O14 Cu1 88.8(2) . 1_545
O13 C19 O14 117.9(3) . .
O13 C19 C11 120.1(3) . .
O14 C19 C11 122.0(3) . .
O13 C19 Cu1 58.61(18) . 1_545
O14 C19 Cu1 59.5(2) . 1_545
C11 C19 Cu1 176.0(3) . 1_545
C18 O12 Cu1 128.1(3) . 4_676
O11 C18 O12 125.1(4) . .
O11 C18 C13 119.6(3) . .
O12 C18 C13 115.3(3) . .
O12 Cu1 N21 97.53(13) 4_575 .
O12 Cu1 O13 94.86(11) 4_575 1_565
N21 Cu1 O13 143.37(14) . 1_565
O12 Cu1 O14 155.86(11) 4_575 1_565
N21 Cu1 O14 95.19(13) . 1_565
O13 Cu1 O14 63.33(11) 1_565 1_565
O12 Cu1 N11 106.19(13) 4_575 .
N21 Cu1 N11 108.11(13) . .
O13 Cu1 N11 101.19(12) 1_565 .
O14 Cu1 N11 89.09(12) 1_565 .
O12 Cu1 C19 126.12(12) 4_575 1_565
N21 Cu1 C19 122.43(14) . 1_565
O13 Cu1 C19 31.66(11) 1_565 1_565
O14 Cu1 C19 31.72(12) 1_565 1_565
N11 Cu1 C19 94.77(13) . 1_565
C15 N11 Cu1 112.4(2) . .
C15 N11 H11A 109.1 . .
Cu1 N11 H11A 109.1 . .
C15 N11 H11B 109.1 . .
Cu1 N11 H11B 109.1 . .
H11A N11 H11B 107.9 . .
C16 C11 C12 119.6(3) . .
C16 C11 C19 118.5(3) . .
C12 C11 C19 121.9(3) . .
C13 C12 C11 120.3(3) . .
C13 C12 H12 119.9 . .
C11 C12 H12 119.9 . .
C12 C13 C14 119.3(3) . .
C12 C13 C18 120.7(3) . .
C14 C13 C18 120.0(3) . .
C15 C14 C13 121.2(3) . .
C15 C14 H14 119.4 . .
C13 C14 H14 119.4 . .
C14 C15 C16 119.1(3) . .
C14 C15 N11 122.1(3) . .
C16 C15 N11 118.8(3) . .
C15 C16 C11 120.5(3) . .
C15 C16 H16 119.7 . .
C11 C16 H16 119.7 . .
C25 N21 C21 117.5(4) . .
C25 N21 Cu1 122.1(3) . .
C21 N21 Cu1 120.3(3) . .
N21 C21 C22 122.7(4) . .
N21 C21 H21 118.7 . .
C22 C21 H21 118.7 . .
C21 C22 C23 120.5(5) . .
C21 C22 H22 119.7 . .
C23 C22 H22 119.7 . .
C24 C23 C22 115.3(4) . .
C24 C23 C26 122.2(4) . .
C22 C23 C26 122.5(4) . .
C25 C24 C23 121.3(4) . .
C25 C24 H24 119.4 . .
C23 C24 H24 119.4 . .
N21 C25 C24 122.7(4) . .
N21 C25 H25 118.6 . .
C24 C25 H25 118.6 . .
C23 C26 H26A 109.5 . .
C23 C26 H26B 109.5 . .
H26A C26 H26B 109.5 . .
C23 C26 H26C 109.5 . .
H26A C26 H26C 109.5 . .
H26B C26 H26C 109.5 . .

loop_
_geom_bond_atom_site_label_1
_geom_bond_atom_site_label_2
_geom_bond_distance
_geom_bond_site_symmetry_2
O13 C19 1.260(4) .
O13 Cu1 2.049(3) 1_545
O14 C19 1.262(5) .
O14 Cu1 2.067(3) 1_545
C19 C11 1.482(5) .
C19 Cu1 2.400(4) 1_545
O12 C18 1.279(5) .
O12 Cu1 1.909(3) 4_676
C18 O11 1.232(5) .
C18 C13 1.506(5) .
Cu1 O12 1.909(3) 4_575
Cu1 N21 2.004(4) .
Cu1 O13 2.049(3) 1_565
Cu1 O14 2.067(3) 1_565
Cu1 N11 2.206(3) .
Cu1 C19 2.400(4) 1_565
N11 C15 1.426(5) .
N11 H11A 0.9000 .
N11 H11B 0.9000 .
C11 C16 1.393(5) .
C11 C12 1.395(5) .
C12 C13 1.387(5) .
C12 H12 0.9300 .
C13 C14 1.394(5) .
C14 C15 1.383(5) .
C14 H14 0.9300 .
C15 C16 1.392(5) .
C16 H16 0.9300 .
N21 C25 1.329(5) .
N21 C21 1.335(5) .
C21 C22 1.375(7) .
C21 H21 0.9300 .
C22 C23 1.393(6) .
C22 H22 0.9300 .
C23 C24 1.387(6) .
C23 C26 1.494(7) .
C24 C25 1.365(6) .
C24 H24 0.9300 .
C25 H25 0.9300 .
C26 H26A 0.9600 .
C26 H26B 0.9600 .
C26 H26C 0.9600 .

loop_
_geom_torsion_atom_site_label_1
_geom_torsion_atom_site_label_2
_geom_torsion_atom_site_label_3
_geom_torsion_atom_site_label_4
_geom_torsion
_geom_torsion_site_symmetry_1
Cu1 O13 C19 O14 4.0(4) 1_545
Cu1 O13 C19 C11 -175.7(3) 1_545
Cu1 O14 C19 O13 -4.0(4) 1_545
Cu1 O14 C19 C11 175.7(4) 1_545
Cu1 O12 C18 O11 3.0(6) 4_676
Cu1 O12 C18 C13 -176.6(2) 4_676
O12 Cu1 N11 C15 113.7(2) 4_575
N21 Cu1 N11 C15 9.9(3) .
O13 Cu1 N11 C15 -147.8(2) 1_565
O14 Cu1 N11 C15 -85.2(2) 1_565
C19 Cu1 N11 C15 -116.5(3) 1_565
O13 C19 C11 C16 -9.3(6) .
O14 C19 C11 C16 171.1(4) .
Cu1 C19 C11 C16 -79(4) 1_545
O13 C19 C11 C12 168.6(4) .
O14 C19 C11 C12 -11.1(6) .
Cu1 C19 C11 C12 99(4) 1_545
C16 C11 C12 C13 1.3(6) .
C19 C11 C12 C13 -176.5(4) .
C11 C12 C13 C14 -1.4(6) .
C11 C12 C13 C18 176.4(4) .
O11 C18 C13 C12 -171.1(4) .
O12 C18 C13 C12 8.5(6) .
O11 C18 C13 C14 6.6(6) .
O12 C18 C13 C14 -173.8(4) .
C12 C13 C14 C15 0.1(6) .
C18 C13 C14 C15 -177.7(4) .
C13 C14 C15 C16 1.3(6) .
C13 C14 C15 N11 -176.1(4) .
Cu1 N11 C15 C14 99.8(4) .
Cu1 N11 C15 C16 -77.6(4) .
C14 C15 C16 C11 -1.3(6) .
N11 C15 C16 C11 176.1(4) .
C12 C11 C16 C15 0.0(6) .
C19 C11 C16 C15 177.9(4) .
O12 Cu1 N21 C25 10.7(4) 4_575
O13 Cu1 N21 C25 -98.0(4) 1_565
O14 Cu1 N21 C25 -148.7(3) 1_565
N11 Cu1 N21 C25 120.5(3) .
C19 Cu1 N21 C25 -131.3(3) 1_565
O12 Cu1 N21 C21 -172.2(3) 4_575
O13 Cu1 N21 C21 79.1(4) 1_565
O14 Cu1 N21 C21 28.4(4) 1_565
N11 Cu1 N21 C21 -62.4(4) .
C19 Cu1 N21 C21 45.8(4) 1_565
C25 N21 C21 C22 -0.6(7) .
Cu1 N21 C21 C22 -177.8(4) .
N21 C21 C22 C23 0.3(8) .
C21 C22 C23 C24 -0.1(7) .
C21 C22 C23 C26 -179.5(5) .
C22 C23 C24 C25 0.3(7) .
C26 C23 C24 C25 179.7(5) .
C21 N21 C25 C24 0.8(7) .
Cu1 N21 C25 C24 177.9(4) .
C23 C24 C25 N21 -0.7(7) .
